data_7121258
loop_
_publ_author_name
'Yu, Lemao'
'Zhong, Yuan'
'Yu, Jicong'
'Gan, Lu'
'Cai, Zhengjun'
'Wang, Rui'
'Jiang, Xianxing'

_publ_section_title
;
 Highly diastereoselective oxa-[3+3] cyclization with C,N-cyclic
 azomethine imines via the copper-catalyzed aerobic oxygenated C[double
 bond, length as m-dash]C bond of indoles.
;
_journal_issue 19
_journal_name_full 'Chemical communications (Cambridge, England)'
_journal_page_first 2353
_journal_page_last 2356
_journal_paper_doi 10.1039/c7cc09640b
_journal_volume 54
_journal_year 2018
_chemical_formula_moiety 'C25 H24 F N3 O2 S'
_chemical_formula_sum 'C25 H24 F N3 O2 S'
_chemical_formula_weight 449.53
_space_group_crystal_system monoclinic
_space_group_IT_number 14
_space_group_name_Hall '-P 2ybc'
_space_group_name_H-M_alt 'P 1 21/c 1'
_symmetry_space_group_name_Hall '-P 2ybc'
_symmetry_space_group_name_H-M 'P 1 21/c 1'
_atom_sites_solution_hydrogens mixed
_atom_sites_solution_primary direct
_audit_creation_date 2018-01-17
_audit_creation_method
;
Olex2 1.2
(compiled 2017.08.10 svn.r3458 for OlexSys, GUI svn.r5381)
;
_audit_update_record
;
2018-02-07 deposited with the CCDC.
2018-02-07 downloaded from the CCDC.
;
_cell_angle_alpha 90
_cell_angle_beta 96.0490(10)
_cell_angle_gamma 90
_cell_formula_units_Z 4
_cell_length_a 8.94330(10)
_cell_length_b 19.2152(3)
_cell_length_c 13.0237(2)
_cell_measurement_reflns_used 21952
_cell_measurement_temperature 100
_cell_measurement_theta_max 72.3220
_cell_measurement_theta_min 2.3100
_cell_volume 2225.63(5)
_computing_cell_refinement 'CrysAlisPro 1.171.38.41 (Rigaku OD, 2015)'
_computing_data_collection 'CrysAlisPro 1.171.38.41 (Rigaku OD, 2015)'
_computing_data_reduction 'CrysAlisPro 1.171.38.41 (Rigaku OD, 2015)'
_computing_molecular_graphics 'Olex2 (Dolomanov et al., 2009)'
_computing_publication_material 'Olex2 (Dolomanov et al., 2009)'
_computing_structure_refinement 'ShelXL (Sheldrick, 2015)'
_computing_structure_solution 'SIR2004 (Burla et al., 2007)'
_diffrn_ambient_temperature 100.0
_diffrn_detector 'CCD plate'
_diffrn_detector_area_resol_mean 8.2417
_diffrn_detector_type Onyx
_diffrn_measured_fraction_theta_full 0.999
_diffrn_measured_fraction_theta_max 0.988
_diffrn_measurement_details
;
List of Runs (angles in degrees, time in seconds):

  # Type    Start    End  Width  t~exp~   \w     \q     \k     \f   Frames
#--------------------------------------------------------------------------
  1  \w     19.00 114.00   1.00    3.00    --   44.52  57.00-120.00   95
  2  \w    -25.00  70.00   1.00    3.00    --   44.52 -57.00  30.00   95
  3  \w    -25.00  70.00   1.00    3.00    --   44.52 -57.00-180.00   95
  4  \w     19.00 114.00   1.00    3.00    --   44.52  57.00 -30.00   95
  5  \w   -164.00 -73.00   1.00   10.00    --  -90.00-125.00-180.00   91
  6  \w   -169.00 -51.00   1.00   10.00    --  -90.00 -15.00   0.00  118
  7  \w     26.00 121.00   1.00   10.00    --  100.00-125.00  60.00   95
  8  \w     17.00 109.00   1.00   10.00    --  100.00 -94.00 -90.00   92
  9  \w     73.00 174.00   1.00   10.00    --  100.00 125.00-180.00  101
 10  \w     73.00 173.00   1.00   10.00    --  100.00  30.00  30.00  100
 11  \w     26.00 132.00   1.00   10.00    --  100.00 -77.00  30.00  106
 12  \w     73.00 174.00   1.00   10.00    --  100.00 125.00-120.00  101
 13  \w     26.00 121.00   1.00   10.00    --  100.00-125.00 120.00   95
 14  \w     73.00 173.00   1.00   10.00    --  100.00  30.00   0.00  100
 15  \w     30.00 127.00   1.00   10.00    --  100.00 -61.00 -90.00   97
 16  \w     17.00 109.00   1.00   10.00    --  100.00 -94.00-150.00   92
 17  \w     26.00 121.00   1.00   10.00    --  100.00-125.00 -90.00   95
 18  \w     26.00 100.00   1.00   10.00    --  100.00 -94.00 120.00   74
 19  \w    108.00 152.00   1.00   10.00    --  100.00 125.00 -90.00   44
 20  \w     81.00 174.00   1.00   10.00    --  100.00  77.00 120.00   93
 21  \w     92.00 165.00   1.00   10.00    --  100.00  61.00  60.00   73
 22  \w     57.00  93.00   1.00   10.00    --  100.00 -15.00  30.00   36
 23  \w     42.00  86.00   1.00   10.00    --  100.00 -94.00-120.00   44
 24  \w     35.00  98.00   1.00   10.00    --  100.00 -61.00  30.00   63
 25  \w     73.00  99.00   1.00   10.00    --  100.00 125.00 -60.00   26
 26  \w     22.00  48.00   1.00   10.00    --  100.00 -15.00  30.00   26
 27  \w    106.00 172.00   1.00   10.00    --  100.00 125.00 -60.00   66
 28  \w     68.00 100.00   1.00   10.00    --  100.00  77.00 -90.00   32
 29  \w     68.00 128.00   1.00   10.00    --  100.00  15.00   0.00   60
 30  \w     41.00  67.00   1.00   10.00    --  100.00 -94.00  33.00   26
 31  \w     74.00 107.00   1.00   10.00    --  100.00 -94.00  33.00   33
 32  \w     60.00 101.00   1.00   10.00    --  100.00 -45.00 150.00   41
 33  \w     28.00  54.00   1.00   10.00    --  100.00 -94.00  90.00   26
 34  \w     34.00  85.00   1.00   10.00    --  100.00 -45.00  60.00   51
 35  \w     96.00 121.00   1.00   10.00    --  100.00-125.00-180.00   25
 36  \w     79.00 120.00   1.00   10.00    --  100.00-125.00 -60.00   41
 37  \w     27.00  81.00   1.00   10.00    --  100.00 -77.00 120.00   54
 38  \w     21.00  47.00   1.00   10.00    --  100.00 -94.00-180.00   26
;
_diffrn_measurement_device 'four-circle diffractometer'
_diffrn_measurement_device_type 'Xcalibur, Onyx, Nova'
_diffrn_measurement_method '\w scans'
_diffrn_orient_matrix_type 'CrysAlisPro convention (1999,Acta A55,543-557)'
_diffrn_orient_matrix_UB_11 -0.1728177000
_diffrn_orient_matrix_UB_12 -0.0017614000
_diffrn_orient_matrix_UB_13 -0.0048992000
_diffrn_orient_matrix_UB_21 0.0077128000
_diffrn_orient_matrix_UB_22 -0.0744785000
_diffrn_orient_matrix_UB_23 0.0441486000
_diffrn_orient_matrix_UB_31 0.0090236000
_diffrn_orient_matrix_UB_32 0.0297130000
_diffrn_orient_matrix_UB_33 0.1103017000
_diffrn_radiation_monochromator mirror
_diffrn_radiation_probe x-ray
_diffrn_radiation_type CuK\a
_diffrn_radiation_wavelength 1.54184
_diffrn_reflns_av_R_equivalents 0.0422
_diffrn_reflns_av_unetI/netI 0.0211
_diffrn_reflns_Laue_measured_fraction_full 0.999
_diffrn_reflns_Laue_measured_fraction_max 0.988
_diffrn_reflns_limit_h_max 11
_diffrn_reflns_limit_h_min -10
_diffrn_reflns_limit_k_max 23
_diffrn_reflns_limit_k_min -23
_diffrn_reflns_limit_l_max 16
_diffrn_reflns_limit_l_min -13
_diffrn_reflns_number 33425
_diffrn_reflns_point_group_measured_fraction_full 0.999
_diffrn_reflns_point_group_measured_fraction_max 0.988
_diffrn_reflns_theta_full 67.684
_diffrn_reflns_theta_max 72.599
_diffrn_reflns_theta_min 4.116
_diffrn_source 'micro-focus sealed X-ray tube'
_diffrn_source_type 'Nova (Cu) X-ray Source'
_exptl_absorpt_coefficient_mu 1.592
_exptl_absorpt_correction_T_max 1.00000
_exptl_absorpt_correction_T_min 0.27720
_exptl_absorpt_correction_type multi-scan
_exptl_absorpt_process_details
;
CrysAlisPro 1.171.38.41 (Rigaku Oxford Diffraction, 2015)
Empirical absorption correction using spherical harmonics,
 implemented in SCALE3 ABSPACK scaling algorithm.
;
_exptl_crystal_colour colourless
_exptl_crystal_colour_primary colourless
_exptl_crystal_density_diffrn 1.342
_exptl_crystal_description block
_exptl_crystal_F_000 944
_exptl_crystal_size_max 0.3
_exptl_crystal_size_mid 0.2
_exptl_crystal_size_min 0.1
_refine_diff_density_max 0.362
_refine_diff_density_min -0.416
_refine_diff_density_rms 0.047
_refine_ls_extinction_method none
_refine_ls_goodness_of_fit_ref 1.075
_refine_ls_hydrogen_treatment mixed
_refine_ls_matrix_type full
_refine_ls_number_parameters 292
_refine_ls_number_reflns 4360
_refine_ls_number_restraints 0
_refine_ls_restrained_S_all 1.075
_refine_ls_R_factor_all 0.0378
_refine_ls_R_factor_gt 0.0353
_refine_ls_shift/su_max 0.001
_refine_ls_shift/su_mean 0.000
_refine_ls_structure_factor_coef Fsqd
_refine_ls_weighting_details 'w=1/[\s^2^(Fo^2^)+(0.0473P)^2^+0.7709P] where P=(Fo^2^+2Fc^2^)/3'
_refine_ls_weighting_scheme calc
_refine_ls_wR_factor_gt 0.0921
_refine_ls_wR_factor_ref 0.0953
_reflns_Friedel_coverage 0.000
_reflns_number_gt 4077
_reflns_number_total 4360
_reflns_threshold_expression 'I > 2\s(I)'
_cod_data_source_file c7cc09640b2.cif
_cod_data_source_block ylm_171016
_cod_depositor_comments 'Adding full bibliography for 7121256--7121258.cif.'
_cod_database_code 7121258
_shelx_shelxl_version_number 2016/6
_shelx_space_group_comment
;
The symmetry employed for this shelxl refinement is uniquely defined
by the following loop, which should always be used as a source of
symmetry information in preference to the above space-group names.
They are only intended as comments.
;
_shelx_estimated_absorpt_t_max 0.857
_shelx_estimated_absorpt_t_min 0.647
_reflns_odcompleteness_completeness 99.54
_reflns_odcompleteness_iscentric 1
_reflns_odcompleteness_theta 71.98
_olex2_refinement_description
;
1. Fixed Uiso
 At 1.2 times of:
  All C(H) groups, All C(H,H) groups
 At 1.5 times of:
  All C(H,H,H) groups
2.a Riding coordinates:
 N007(H007)
2.b Ternary CH refined with riding coordinates:
 C00B(H00B)
2.c Secondary CH2 refined with riding coordinates:
 C00I(H00A,H00D), C00L(H00E,H00G)
2.d Aromatic/amide H refined with riding coordinates:
 C00C(H00C), C00F(H00F), C00H(H00H), C00J(H00J), C00M(H00M), C00N(H00N),
 C00O(H00O), C00P(H00P), C00Q(H00Q), C00R(H00R), C00T(H00T), C00U(H00U)
2.e Idealised Me refined as rotating group:
 C00V(H00I,H00K,H00L), C00W(H00S,H00V,H00W)
;
_olex2_submission_special_instructions 'No special instructions were received'
_oxdiff_exptl_absorpt_empirical_details
;
Empirical correction (ABSPACK) includes:
- Absorption correction using spherical harmonics
- Frame scaling
;
_oxdiff_exptl_absorpt_empirical_full_max 2.392
_oxdiff_exptl_absorpt_empirical_full_min 0.566

loop_
_space_group_symop_operation_xyz
'x, y, z'
'-x, y+1/2, -z+1/2'
'-x, -y, -z'
'x, -y-1/2, z-1/2'

loop_
_atom_site_label
_atom_site_type_symbol
_atom_site_fract_x
_atom_site_fract_y
_atom_site_fract_z
_atom_site_U_iso_or_equiv
_atom_site_adp_type
_atom_site_occupancy
_atom_site_site_symmetry_order
_atom_site_calc_flag
_atom_site_refinement_flags_posn
S001 S 0.67558(4) 0.55347(2) 0.41789(3) 0.02679(11) Uani 1 1 d .
O002 O 0.61244(11) 0.48439(5) 0.40766(8) 0.0313(2) Uani 1 1 d .
O003 O 0.73361(12) 0.58480(5) 0.33079(8) 0.0339(2) Uani 1 1 d .
F004 F 0.27590(12) 0.57860(6) 0.07189(7) 0.0488(3) Uani 1 1 d .
N005 N 0.58216(12) 0.67038(6) 0.47858(9) 0.0255(2) Uani 1 1 d .
N006 N 0.34979(12) 0.71696(6) 0.38408(9) 0.0270(2) Uani 1 1 d .
N007 N 0.53432(13) 0.60198(6) 0.44724(9) 0.0273(2) Uani 1 1 d .
H007 H 0.479539 0.581052 0.490313 0.036(4) Uiso 1 1 d R
C008 C 0.56016(14) 0.79452(7) 0.44101(10) 0.0256(3) Uani 1 1 d .
C009 C 0.27570(15) 0.68284(7) 0.30053(10) 0.0267(3) Uani 1 1 d .
C00A C 0.62479(14) 0.80764(7) 0.54108(10) 0.0266(3) Uani 1 1 d .
C00B C 0.51339(14) 0.72172(7) 0.40566(10) 0.0249(3) Uani 1 1 d .
H00B H 0.556100 0.713652 0.338728 0.030 Uiso 1 1 calc R
C00C C 0.24177(15) 0.75111(8) 0.43589(11) 0.0302(3) Uani 1 1 d .
H00C H 0.263427 0.778914 0.495933 0.036 Uiso 1 1 calc R
C00D C 0.12045(15) 0.69515(7) 0.30131(11) 0.0288(3) Uani 1 1 d .
C00E C 0.10170(16) 0.73899(8) 0.38844(11) 0.0313(3) Uani 1 1 d .
C00F C 0.33238(16) 0.64273(7) 0.22395(11) 0.0303(3) Uani 1 1 d .
H00F H 0.436801 0.633867 0.223444 0.036 Uiso 1 1 calc R
C00G C 0.81532(15) 0.55670(7) 0.52347(11) 0.0285(3) Uani 1 1 d .
C00H C 0.66230(15) 0.87629(8) 0.56884(11) 0.0313(3) Uani 1 1 d .
H00H H 0.704582 0.886164 0.637282 0.038 Uiso 1 1 calc R
C00I C 0.56230(16) 0.68507(7) 0.58664(10) 0.0296(3) Uani 1 1 d .
H00A H 0.596659 0.645062 0.630876 0.036 Uiso 1 1 calc R
H00D H 0.454998 0.693903 0.594373 0.036 Uiso 1 1 calc R
C00J C 0.53554(16) 0.84888(8) 0.37050(11) 0.0308(3) Uani 1 1 d .
H00J H 0.490764 0.839519 0.302494 0.037 Uiso 1 1 calc R
C00K C 0.22682(18) 0.61703(8) 0.14956(11) 0.0348(3) Uani 1 1 d .
C00L C 0.65579(16) 0.74906(8) 0.61728(10) 0.0303(3) Uani 1 1 d .
H00E H 0.633456 0.764845 0.686393 0.036 Uiso 1 1 calc R
H00G H 0.763771 0.736727 0.621862 0.036 Uiso 1 1 calc R
C00M C 0.63890(17) 0.92987(8) 0.49847(12) 0.0351(3) Uani 1 1 d .
H00M H 0.666137 0.976094 0.518465 0.042 Uiso 1 1 calc R
C00N C 0.57558(18) 0.91637(8) 0.39843(12) 0.0361(3) Uani 1 1 d .
H00N H 0.559928 0.953105 0.349674 0.043 Uiso 1 1 calc R
C00O C 0.07246(18) 0.62644(8) 0.14806(12) 0.0371(3) Uani 1 1 d .
H00O H 0.005198 0.606165 0.095065 0.045 Uiso 1 1 calc R
C00P C 0.94793(16) 0.59213(8) 0.51406(13) 0.0345(3) Uani 1 1 d .
H00P H 0.966129 0.612431 0.450044 0.041 Uiso 1 1 calc R
C00Q C 0.01871(16) 0.66568(8) 0.22481(12) 0.0341(3) Uani 1 1 d .
H00Q H -0.086337 0.672593 0.225648 0.041 Uiso 1 1 calc R
C00R C 0.78837(18) 0.52647(8) 0.61634(12) 0.0383(3) Uani 1 1 d .
H00R H 0.697586 0.501781 0.622060 0.046 Uiso 1 1 calc R
C00S C 1.02943(18) 0.56816(8) 0.69365(13) 0.0392(4) Uani 1 1 d .
C00T C 1.05387(17) 0.59754(9) 0.59949(14) 0.0407(4) Uani 1 1 d .
H00T H 1.145018 0.621857 0.593430 0.049 Uiso 1 1 calc R
C00U C 0.89531(19) 0.53268(9) 0.70056(13) 0.0421(4) Uani 1 1 d .
H00U H 0.876810 0.512306 0.764473 0.050 Uiso 1 1 calc R
C00V C -0.04535(17) 0.76741(9) 0.41565(14) 0.0428(4) Uani 1 1 d .
H00I H -0.030779 0.789031 0.484120 0.064 Uiso 1 1 calc GR
H00K H -0.118482 0.729463 0.416226 0.064 Uiso 1 1 calc GR
H00L H -0.082838 0.802282 0.364365 0.064 Uiso 1 1 calc GR
C00W C 1.1457(2) 0.57356(11) 0.78592(16) 0.0542(5) Uani 1 1 d .
H00S H 1.230791 0.543031 0.775967 0.081 Uiso 1 1 calc GR
H00V H 1.101020 0.559394 0.848206 0.081 Uiso 1 1 calc GR
H00W H 1.180957 0.621759 0.793551 0.081 Uiso 1 1 calc GR

loop_
_atom_site_aniso_label
_atom_site_aniso_U_11
_atom_site_aniso_U_22
_atom_site_aniso_U_33
_atom_site_aniso_U_23
_atom_site_aniso_U_13
_atom_site_aniso_U_12
S001 0.02537(18) 0.02408(18) 0.03103(18) 0.00113(12) 0.00341(13) -0.00022(12)
O002 0.0312(5) 0.0248(5) 0.0380(5) -0.0026(4) 0.0043(4) -0.0024(4)
O003 0.0348(5) 0.0345(5) 0.0334(5) 0.0037(4) 0.0080(4) -0.0005(4)
F004 0.0519(6) 0.0510(6) 0.0434(5) -0.0203(4) 0.0043(4) 0.0002(5)
N005 0.0260(6) 0.0217(5) 0.0283(5) 0.0001(4) 0.0014(4) -0.0008(4)
N006 0.0221(5) 0.0291(6) 0.0298(6) -0.0026(5) 0.0029(4) 0.0013(4)
N007 0.0252(6) 0.0227(6) 0.0340(6) -0.0002(4) 0.0029(5) -0.0019(4)
C008 0.0196(6) 0.0264(7) 0.0312(7) 0.0002(5) 0.0049(5) 0.0015(5)
C009 0.0263(7) 0.0237(6) 0.0299(7) 0.0020(5) 0.0014(5) -0.0013(5)
C00A 0.0208(6) 0.0282(7) 0.0313(7) -0.0014(5) 0.0049(5) 0.0008(5)
C00B 0.0209(6) 0.0263(7) 0.0277(6) 0.0009(5) 0.0034(5) 0.0008(5)
C00C 0.0265(7) 0.0306(7) 0.0341(7) -0.0034(6) 0.0069(5) 0.0028(5)
C00D 0.0247(7) 0.0255(7) 0.0358(7) 0.0040(5) 0.0018(5) 0.0010(5)
C00E 0.0250(7) 0.0293(7) 0.0403(8) 0.0002(6) 0.0067(6) 0.0013(5)
C00F 0.0287(7) 0.0283(7) 0.0340(7) 0.0000(6) 0.0046(5) 0.0014(5)
C00G 0.0243(7) 0.0240(7) 0.0369(7) 0.0008(5) 0.0014(6) 0.0020(5)
C00H 0.0254(7) 0.0316(7) 0.0365(7) -0.0039(6) 0.0017(6) -0.0005(5)
C00I 0.0317(7) 0.0296(7) 0.0276(7) 0.0030(5) 0.0032(5) -0.0006(6)
C00J 0.0309(7) 0.0308(7) 0.0308(7) 0.0022(6) 0.0039(5) 0.0019(6)
C00K 0.0427(8) 0.0285(7) 0.0332(7) -0.0038(6) 0.0033(6) -0.0010(6)
C00L 0.0317(7) 0.0319(7) 0.0268(7) -0.0014(5) 0.0007(5) 0.0005(6)
C00M 0.0328(7) 0.0268(7) 0.0459(8) -0.0021(6) 0.0055(6) -0.0019(6)
C00N 0.0380(8) 0.0285(7) 0.0422(8) 0.0065(6) 0.0069(6) 0.0021(6)
C00O 0.0367(8) 0.0335(8) 0.0389(8) -0.0011(6) -0.0074(6) -0.0032(6)
C00P 0.0272(7) 0.0317(7) 0.0451(8) 0.0025(6) 0.0058(6) 0.0000(6)
C00Q 0.0268(7) 0.0308(7) 0.0431(8) 0.0038(6) -0.0032(6) -0.0005(6)
C00R 0.0350(8) 0.0383(8) 0.0407(8) 0.0075(6) -0.0009(6) -0.0075(6)
C00S 0.0331(8) 0.0331(8) 0.0489(9) -0.0066(7) -0.0065(7) 0.0079(6)
C00T 0.0259(7) 0.0372(8) 0.0582(10) -0.0036(7) 0.0007(7) -0.0023(6)
C00U 0.0440(9) 0.0403(9) 0.0401(8) 0.0063(7) -0.0037(7) -0.0015(7)
C00V 0.0261(7) 0.0441(9) 0.0593(10) -0.0096(8) 0.0093(7) 0.0029(7)
C00W 0.0430(10) 0.0577(11) 0.0575(11) -0.0137(9) -0.0147(8) 0.0074(8)

loop_
_atom_type_symbol
_atom_type_description
_atom_type_scat_dispersion_real
_atom_type_scat_dispersion_imag
_atom_type_scat_source
C C 0.0181 0.0091 'International Tables Vol C Tables 4.2.6.8 and 6.1.1.4'
H H 0.0000 0.0000 'International Tables Vol C Tables 4.2.6.8 and 6.1.1.4'
F F 0.0727 0.0534 'International Tables Vol C Tables 4.2.6.8 and 6.1.1.4'
N N 0.0311 0.0180 'International Tables Vol C Tables 4.2.6.8 and 6.1.1.4'
O O 0.0492 0.0322 'International Tables Vol C Tables 4.2.6.8 and 6.1.1.4'
S S 0.3331 0.5567 'International Tables Vol C Tables 4.2.6.8 and 6.1.1.4'

loop_
_geom_angle_atom_site_label_1
_geom_angle_atom_site_label_2
_geom_angle_atom_site_label_3
_geom_angle
O002 S001 N007 103.87(6)
O002 S001 C00G 110.09(6)
O003 S001 O002 119.04(6)
O003 S001 N007 107.30(6)
O003 S001 C00G 108.55(7)
N007 S001 C00G 107.32(6)
N007 N005 C00B 110.06(10)
N007 N005 C00I 112.89(10)
C00B N005 C00I 114.17(11)
C009 N006 C00B 124.68(11)
C009 N006 C00C 107.75(11)
C00C N006 C00B 127.26(11)
S001 N007 H007 112.4
N005 N007 S001 111.91(8)
N005 N007 H007 114.1
C00A C008 C00B 121.66(12)
C00A C008 C00J 120.18(13)
C00J C008 C00B 118.15(12)
N006 C009 C00D 107.84(12)
N006 C009 C00F 130.19(13)
C00F C009 C00D 121.97(13)
C008 C00A C00H 118.50(13)
C008 C00A C00L 120.72(12)
C00H C00A C00L 120.77(12)
N005 C00B N006 115.28(11)
N005 C00B C008 109.99(11)
N005 C00B H00B 106.8
N006 C00B C008 110.73(10)
N006 C00B H00B 106.8
C008 C00B H00B 106.8
N006 C00C H00C 124.7
C00E C00C N006 110.55(13)
C00E C00C H00C 124.7
C009 C00D C00E 107.52(12)
C00Q C00D C009 119.67(13)
C00Q C00D C00E 132.81(13)
C00C C00E C00D 106.33(12)
C00C C00E C00V 128.31(14)
C00D C00E C00V 125.30(13)
C009 C00F H00F 122.3
C00K C00F C009 115.36(13)
C00K C00F H00F 122.3
C00P C00G S001 119.54(11)
C00P C00G C00R 120.86(14)
C00R C00G S001 119.53(11)
C00A C00H H00H 119.4
C00M C00H C00A 121.10(14)
C00M C00H H00H 119.4
N005 C00I H00A 110.4
N005 C00I H00D 110.4
N005 C00I C00L 106.84(11)
H00A C00I H00D 108.6
C00L C00I H00A 110.4
C00L C00I H00D 110.4
C008 C00J H00J 119.6
C00N C00J C008 120.72(14)
C00N C00J H00J 119.6
F004 C00K C00F 117.91(14)
F004 C00K C00O 117.22(13)
C00F C00K C00O 124.86(14)
C00A C00L C00I 111.98(11)
C00A C00L H00E 109.2
C00A C00L H00G 109.2
C00I C00L H00E 109.2
C00I C00L H00G 109.2
H00E C00L H00G 107.9
C00H C00M H00M 119.9
C00H C00M C00N 120.12(14)
C00N C00M H00M 119.9
C00J C00N C00M 119.36(14)
C00J C00N H00N 120.3
C00M C00N H00N 120.3
C00K C00O H00O 120.6
C00Q C00O C00K 118.85(14)
C00Q C00O H00O 120.6
C00G C00P H00P 120.5
C00G C00P C00T 119.02(15)
C00T C00P H00P 120.5
C00D C00Q H00Q 120.4
C00O C00Q C00D 119.24(14)
C00O C00Q H00Q 120.4
C00G C00R H00R 120.4
C00U C00R C00G 119.14(15)
C00U C00R H00R 120.4
C00T C00S C00U 118.28(15)
C00T C00S C00W 121.10(16)
C00U C00S C00W 120.62(17)
C00P C00T C00S 121.34(15)
C00P C00T H00T 119.3
C00S C00T H00T 119.3
C00R C00U C00S 121.35(16)
C00R C00U H00U 119.3
C00S C00U H00U 119.3
C00E C00V H00I 109.5
C00E C00V H00K 109.5
C00E C00V H00L 109.5
H00I C00V H00K 109.5
H00I C00V H00L 109.5
H00K C00V H00L 109.5
C00S C00W H00S 109.5
C00S C00W H00V 109.5
C00S C00W H00W 109.5
H00S C00W H00V 109.5
H00S C00W H00W 109.5
H00V C00W H00W 109.5

loop_
_geom_bond_atom_site_label_1
_geom_bond_atom_site_label_2
_geom_bond_distance
S001 O002 1.4432(10)
S001 O003 1.4292(10)
S001 N007 1.6471(12)
S001 C00G 1.7591(14)
F004 C00K 1.3619(17)
N005 N007 1.4283(15)
N005 C00B 1.4596(17)
N005 C00I 1.4645(17)
N006 C009 1.3788(18)
N006 C00B 1.4633(17)
N006 C00C 1.3989(17)
N007 H007 0.8800
C008 C00A 1.3919(19)
C008 C00B 1.5177(18)
C008 C00J 1.393(2)
C009 C00D 1.4096(19)
C009 C00F 1.397(2)
C00A C00H 1.399(2)
C00A C00L 1.5068(19)
C00B H00B 1.0000
C00C H00C 0.9500
C00C C00E 1.357(2)
C00D C00E 1.437(2)
C00D C00Q 1.397(2)
C00E C00V 1.500(2)
C00F H00F 0.9500
C00F C00K 1.371(2)
C00G C00P 1.384(2)
C00G C00R 1.386(2)
C00H H00H 0.9500
C00H C00M 1.380(2)
C00I H00A 0.9900
C00I H00D 0.9900
C00I C00L 1.516(2)
C00J H00J 0.9500
C00J C00N 1.384(2)
C00K C00O 1.390(2)
C00L H00E 0.9900
C00L H00G 0.9900
C00M H00M 0.9500
C00M C00N 1.389(2)
C00N H00N 0.9500
C00O H00O 0.9500
C00O C00Q 1.378(2)
C00P H00P 0.9500
C00P C00T 1.387(2)
C00Q H00Q 0.9500
C00R H00R 0.9500
C00R C00U 1.382(2)
C00S C00T 1.388(3)
C00S C00U 1.391(2)
C00S C00W 1.508(2)
C00T H00T 0.9500
C00U H00U 0.9500
C00V H00I 0.9800
C00V H00K 0.9800
C00V H00L 0.9800
C00W H00S 0.9800
C00W H00V 0.9800
C00W H00W 0.9800
